data_4001657
loop_
_publ_author_name
'Purdy, Andrew P.'

_publ_section_title
;
 Ammonothermal Crystal Growth of Sulfide Materials
;
_journal_issue 3
_journal_name_full 'Chemistry of Materials'
_journal_page_first 692
_journal_paper_doi 10.1021/cm970674h
_journal_volume 10
_journal_year 1998
_chemical_compound_source 'CaS + CuI + NH4I in NH3 at 365 C'
_chemical_formula_analytical 'not determined'
_chemical_formula_moiety '(NH4 +) (Cu4S3 -)'
_chemical_formula_sum 'Cu4 H4 N S3'
_chemical_formula_weight 368.38
_chemical_melting_point ?
_chemical_name_common 'Ammonium tetracoppertrisulfide'
_chemical_name_systematic
; 
 ? 
;
_space_group_IT_number 123
_symmetry_cell_setting tetragonal
_symmetry_space_group_name_Hall '-P 4 2'
_symmetry_space_group_name_H-M 'P 4/m m m'
_atom_sites_solution_hydrogens geom
_atom_sites_solution_primary direct
_atom_sites_solution_secondary difmap
_audit_creation_method SHELXL
_cell_angle_alpha 90.00
_cell_angle_beta 90.00
_cell_angle_gamma 90.00
_cell_formula_units_Z 1
_cell_length_a 3.91010(10)
_cell_length_b 3.91010(10)
_cell_length_c 9.4758(6)
_cell_measurement_reflns_used 47
_cell_measurement_temperature 293(2)
_cell_measurement_theta_max 17.32
_cell_measurement_theta_min 4.3
_cell_volume 144.874(11)
_computing_cell_refinement 'Siemens XSCANS'
_computing_data_collection 'Siemens XSCANS'
_computing_data_reduction 'Siemens XSCANS'
_computing_molecular_graphics 'SHELXL-94 (Sheldrick, 1994)'
_computing_publication_material 'SHELXL-94 (sheldrick, 1994)'
_computing_structure_refinement 'SHELXL-94 (Sheldrick, 1994)'
_computing_structure_solution 'SHELXS-86 (Sheldrick, 1990)'
_diffrn_ambient_temperature 293(2)
_diffrn_measurement_device 'Siemens P4'
_diffrn_measurement_method '2\q/\w scans'
_diffrn_radiation_monochromator graphite
_diffrn_radiation_source 'fine-focus sealed tube'
_diffrn_radiation_type MoK\a
_diffrn_radiation_wavelength 0.71073
_diffrn_reflns_av_R_equivalents 0.0451
_diffrn_reflns_av_sigmaI/netI 0.0272
_diffrn_reflns_limit_h_max 6
_diffrn_reflns_limit_h_min -1
_diffrn_reflns_limit_k_max 6
_diffrn_reflns_limit_k_min -1
_diffrn_reflns_limit_l_max 15
_diffrn_reflns_limit_l_min -1
_diffrn_reflns_number 680
_diffrn_reflns_theta_max 34.98
_diffrn_reflns_theta_min 2.15
_diffrn_standards_decay_% 1.89
_diffrn_standards_interval_count 97
_diffrn_standards_number 3
_exptl_absorpt_coefficient_mu 15.419
_exptl_absorpt_correction_T_max 0.72
_exptl_absorpt_correction_T_min 0.18
_exptl_absorpt_correction_type integration
_exptl_crystal_colour black
_exptl_crystal_density_diffrn 4.222
_exptl_crystal_description 'square plate'
_exptl_crystal_F_000 175
_exptl_crystal_size_max 0.20
_exptl_crystal_size_mid 0.15
_exptl_crystal_size_min 0.02
_refine_diff_density_max 1.354
_refine_diff_density_min -1.010
_refine_diff_density_rms 0.190
_refine_ls_extinction_coef 0.1146(90)
_refine_ls_extinction_expression Fc^*^=kFc[1+0.001xFc^2^\l^3^/sin(2\q)]^-1/4^
_refine_ls_extinction_method SHELXL
_refine_ls_goodness_of_fit_all 1.072
_refine_ls_goodness_of_fit_obs 1.091
_refine_ls_matrix_type full
_refine_ls_number_parameters 17
_refine_ls_number_reflns 239
_refine_ls_number_restraints 0
_refine_ls_restrained_S_all 1.072
_refine_ls_restrained_S_obs 1.091
_refine_ls_R_factor_all 0.0334
_refine_ls_R_factor_obs 0.0274
_refine_ls_shift/esd_max -0.021
_refine_ls_shift/esd_mean 0.006
_refine_ls_structure_factor_coef Fsqd
_refine_ls_weighting_details 'w=1/[\s^2^(Fo^2^)+(0.0226P)^2^+0.7195P] where P=(Fo^2^+2Fc^2^)/3'
_refine_ls_weighting_scheme calc
_refine_ls_wR_factor_all 0.0701
_refine_ls_wR_factor_obs 0.0661
_reflns_number_observed 207
_reflns_number_total 239
_reflns_observed_criterion >2sigma(I)
_cod_data_source_file cm970674h.cif
_cod_data_source_block pur66t
_cod_depositor_comments
;
The following automatic conversions were performed:

'_chemical_melting_point' value 'not determined' was changed to '?' -
the value is undefined or not
given.

'_exptl_absorpt_correction_type' value 'Integration' changed
to 'integration' according to
/home/saulius/struct/CIF-dictionaries/cif_core.dic dictionary named
'cif_core.dic' version 2.4.1 from 2010-06-29.

Automatic conversion script
Id: cif_fix_values 1715 2011-07-08 13:25:40Z adriana 

The following automatic conversions were performed:

'_refine_ls_weighting_scheme' value 'calc
w=1/[\s^2^(Fo^2^)+(0.0226P)^2^+0.7195P] where P=(Fo^2^+2Fc^2^)/3' was
changed to 'calc'. New tag '_refine_ls_weighting_details' was
created. The value of the new tag was set to
'w=1/[\s^2^(Fo^2^)+(0.0226P)^2^+0.7195P] where P=(Fo^2^+2Fc^2^)/3'.

Automatic conversion script
Id: cif_fix_values 3143 2015-03-26 13:38:13Z robertas 
;
_cod_original_sg_symbol_H-M P4/mmm
_cod_original_formula_sum 'H4 Cu4 N S3'
_cod_database_code 4001657

loop_
_symmetry_equiv_pos_as_xyz
'x, y, z'
'-x, -y, z'
'-y, x, z'
'y, -x, z'
'-x, y, -z'
'x, -y, -z'
'y, x, -z'
'-y, -x, -z'
'-x, -y, -z'
'x, y, -z'
'y, -x, -z'
'-y, x, -z'
'x, -y, z'
'-x, y, z'
'-y, -x, z'
'y, x, z'

loop_
_atom_site_aniso_label
_atom_site_aniso_U_11
_atom_site_aniso_U_22
_atom_site_aniso_U_33
_atom_site_aniso_U_23
_atom_site_aniso_U_13
_atom_site_aniso_U_12
S1 0.0116(4) 0.0116(4) 0.0139(6) 0.000 0.000 0.000
S2 0.0126(5) 0.0126(5) 0.0102(7) 0.000 0.000 0.000
Cu1 0.0251(4) 0.0135(3) 0.0278(4) 0.000 0.000 0.000
N1 0.021(2) 0.021(2) 0.017(3) 0.000 0.000 0.000

loop_
_atom_site_label
_atom_site_type_symbol
_atom_site_fract_x
_atom_site_fract_y
_atom_site_fract_z
_atom_site_U_iso_or_equiv
_atom_site_thermal_displace_type
_atom_site_occupancy
_atom_site_calc_flag
_atom_site_refinement_flags
S1 S 0.0000 0.0000 0.2121(2) 0.0124(3) Uani 1 d S
S2 S -0.5000 -0.5000 0.5000 0.0118(4) Uani 1 d S
Cu1 Cu 0.0000 -0.5000 0.34295(7) 0.0221(3) Uani 1 d S
N1 N -0.5000 0.5000 0.0000 0.019(2) Uani 1 d S
H1 H -0.6121(261) 0.3879(261) 0.0385(124) 0.011(53) Uiso 0.25(8) d SP

loop_
_atom_type_symbol
_atom_type_description
_atom_type_scat_dispersion_real
_atom_type_scat_dispersion_imag
_atom_type_scat_source
N N 0.0061 0.0033 'International Tables Vol C Tables 4.2.6.8 and 6.1.1.4'
H H 0.0000 0.0000 'International Tables Vol C Tables 4.2.6.8 and 6.1.1.4'
S S 0.1246 0.1234 'International Tables Vol C Tables 4.2.6.8 and 6.1.1.4'
Cu Cu 0.3201 1.2651 'International Tables Vol C Tables 4.2.6.8 and 6.1.1.4'

loop_
_geom_angle_atom_site_label_1
_geom_angle_atom_site_label_2
_geom_angle_atom_site_label_3
_geom_angle
_geom_angle_site_symmetry_1
_geom_angle_site_symmetry_3
Cu1 S1 Cu1 73.34(3) . 3
Cu1 S1 Cu1 115.24(7) . 1_565
Cu1 S1 Cu1 73.34(3) 3 1_565
Cu1 S1 Cu1 73.34(3) . 3_455
Cu1 S1 Cu1 115.24(7) 3 3_455
Cu1 S1 Cu1 73.34(3) 1_565 3_455
Cu1 S1 N1 142.931(9) . .
Cu1 S1 N1 142.931(8) 3 .
Cu1 S1 N1 80.321(15) 1_565 .
Cu1 S1 N1 80.321(15) 3_455 .
Cu1 S2 Cu1 180.0 11_556 3_445
Cu1 S2 Cu1 111.521(13) 11_556 1_455
Cu1 S2 Cu1 68.479(13) 3_445 1_455
Cu1 S2 Cu1 68.479(13) 11_556 9_546
Cu1 S2 Cu1 111.521(13) 3_445 9_546
Cu1 S2 Cu1 180.0 1_455 9_546
Cu1 S2 Cu1 105.44(3) 11_556 11_546
Cu1 S2 Cu1 74.56(3) 3_445 11_546
Cu1 S2 Cu1 111.521(13) 1_455 11_546
Cu1 S2 Cu1 68.479(13) 9_546 11_546
Cu1 S2 Cu1 68.479(13) 11_556 9_446
Cu1 S2 Cu1 111.521(13) 3_445 9_446
Cu1 S2 Cu1 74.56(3) 1_455 9_446
Cu1 S2 Cu1 105.44(3) 9_546 9_446
Cu1 S2 Cu1 68.479(13) 11_546 9_446
Cu1 S2 Cu1 74.56(3) 11_556 3_455
Cu1 S2 Cu1 105.44(3) 3_445 3_455
Cu1 S2 Cu1 68.479(13) 1_455 3_455
Cu1 S2 Cu1 111.521(13) 9_546 3_455
Cu1 S2 Cu1 180.0 11_546 3_455
Cu1 S2 Cu1 111.521(13) 9_446 3_455
Cu1 S2 Cu1 111.521(13) 11_556 .
Cu1 S2 Cu1 68.479(13) 3_445 .
Cu1 S2 Cu1 105.44(3) 1_455 .
Cu1 S2 Cu1 74.56(3) 9_546 .
Cu1 S2 Cu1 111.521(13) 11_546 .
Cu1 S2 Cu1 180.0 9_446 .
Cu1 S2 Cu1 68.479(13) 3_455 .
S1 Cu1 S1 115.24(7) . 1_545
S1 Cu1 S2 108.93(2) . 1_655
S1 Cu1 S2 108.93(2) 1_545 1_655
S1 Cu1 S2 108.93(2) . .
S1 Cu1 S2 108.93(2) 1_545 .
S2 Cu1 S2 105.44(3) 1_655 .
S1 Cu1 Cu1 53.33(2) . 3
S1 Cu1 Cu1 126.67(2) 1_545 3
S2 Cu1 Cu1 55.760(7) 1_655 3
S2 Cu1 Cu1 124.239(6) . 3
S1 Cu1 Cu1 126.67(2) . 3_445
S1 Cu1 Cu1 53.33(2) 1_545 3_445
S2 Cu1 Cu1 124.239(7) 1_655 3_445
S2 Cu1 Cu1 55.760(7) . 3_445
Cu1 Cu1 Cu1 180.00(6) 3 3_445
S1 Cu1 Cu1 53.33(2) . 3_455
S1 Cu1 Cu1 126.67(2) 1_545 3_455
S2 Cu1 Cu1 124.239(6) 1_655 3_455
S2 Cu1 Cu1 55.760(7) . 3_455
Cu1 Cu1 Cu1 90.0 3 3_455
Cu1 Cu1 Cu1 90.0 3_445 3_455
S1 Cu1 Cu1 126.67(2) . 3_545
S1 Cu1 Cu1 53.33(2) 1_545 3_545
S2 Cu1 Cu1 55.760(7) 1_655 3_545
S2 Cu1 Cu1 124.239(7) . 3_545
Cu1 Cu1 Cu1 90.0 3 3_545
Cu1 Cu1 Cu1 90.0 3_445 3_545
Cu1 Cu1 Cu1 180.00(6) 3_455 3_545
S1 Cu1 Cu1 122.38(3) . 9_546
S1 Cu1 Cu1 122.38(3) 1_545 9_546
S2 Cu1 Cu1 52.722(13) 1_655 9_546
S2 Cu1 Cu1 52.722(13) . 9_546
Cu1 Cu1 Cu1 90.0 3 9_546
Cu1 Cu1 Cu1 90.0 3_445 9_546
Cu1 Cu1 Cu1 90.0 3_455 9_546
Cu1 Cu1 Cu1 90.0 3_545 9_546
S1 N1 N1 55.115(11) . 1_545

loop_
_geom_bond_atom_site_label_1
_geom_bond_atom_site_label_2
_geom_bond_distance
_geom_bond_site_symmetry_2
S1 Cu1 2.3149(9) .
S1 Cu1 2.3149(9) 3
S1 Cu1 2.3149(9) 1_565
S1 Cu1 2.3149(9) 3_455
S1 N1 3.4183(9) .
S2 Cu1 2.4570(4) 11_556
S2 Cu1 2.4570(4) 3_445
S2 Cu1 2.4570(4) 1_455
S2 Cu1 2.4570(4) 9_546
S2 Cu1 2.4570(4) 11_546
S2 Cu1 2.4570(4) 9_446
S2 Cu1 2.4570(4) 3_455
S2 Cu1 2.4570(4) .
Cu1 S1 2.3149(9) 1_545
Cu1 S2 2.4570(4) 1_655
Cu1 Cu1 2.7649(1) 3
Cu1 Cu1 2.7649(1) 3_445
Cu1 Cu1 2.7649(1) 3_455
Cu1 Cu1 2.7649(1) 3_545
Cu1 Cu1 2.9763(14) 9_546
N1 N1 3.9101(1) 1_545
